data_1531002
loop_
_publ_author_name
'Wright, A.F.'
'Fitch, A.N.'
'Wright, A.C.'

_publ_section_title
;
 The preparation and structure of the alpha- and beta-quartz polymorphs of
 beryllium fluoride
;
_journal_name_full 'Journal of Solid State Chemistry'
_journal_page_first 298
_journal_page_last 304
_journal_volume 73
_journal_year 1988
_chemical_formula_sum 'Be F2'
_space_group_IT_number 180
_symmetry_space_group_name_Hall 'P 62 2 (0 0 4)'
_symmetry_space_group_name_H-M 'P 62 2 2'
_cell_angle_alpha 90
_cell_angle_beta 90
_cell_angle_gamma 120
_cell_formula_units_Z 3
_cell_length_a 4.806
_cell_length_b 4.806
_cell_length_c 5.2404
_cell_volume 104.824
_citation_journal_id_ASTM JSSCBI
_cod_data_source_file Wright_JSSCBI_1988_1660.cif
_cod_data_source_block Be1F2
_cod_original_cell_volume 104.8245
_cod_original_sg_symbol_Hall 'P 62 2 (x,y,z+1/3)'
_cod_original_formula_sum 'Be1 F2'
_cod_database_code 1531002

loop_
_symmetry_equiv_pos_as_xyz
x,y,z
x-y,x,z+1/3
-y,x-y,z+2/3
-x,-y,z
-x+y,-x,z+1/3
y,-x+y,z+2/3
-y,-x,-z+2/3
x-y,-y,-z
x,x-y,-z+1/3
y,x,-z+2/3
-x+y,y,-z
-x,-x+y,-z+1/3

loop_
_atom_site_label
_atom_site_type_symbol
_atom_site_fract_x
_atom_site_fract_y
_atom_site_fract_z
_atom_site_occupancy
_atom_site_U_iso_or_equiv
F1 F-1 0.4204 0.2497 0.1477 0.5 0.0
Be1 Be+2 0.4806 0 0 0.5 0.0
